data_2004869
loop_
_publ_author_name
'Janaswamy, S.'
'Sreenivasa Murthy, G.'
'Mohan, T.'
'Sudheendra Rao, M. N.'

_publ_section_title <i>S</i>-[(Dicyclohexylamino)(phenyl)(1-pyrrolidinyl)phosphinimino]cyclotrithiazene
_journal_issue 5
_journal_name_full 'Acta Crystallographica Section C'
_journal_page_first 1250
_journal_page_last 1252
_journal_paper_doi 10.1107/S0108270195015381
_journal_volume 52
_journal_year 1996
_chemical_formula_moiety 'C22 H35 N6 P1 S3'
_chemical_formula_structural (C~6~H~5)(NC~4~H~8~)(N(C~6~H~11~)~2)PN(S~3~N~3)
_chemical_formula_sum 'C22 H35 N6 P S3'
_chemical_formula_weight 510.71
_chemical_name_systematic
;
(Phenyl) (pyrrolidino) (dicyclohexylamino)
phosphiniminocyclotrithiazene
;
_space_group_IT_number 14
_symmetry_cell_setting monoclinic
_symmetry_space_group_name_Hall '-P 2yn'
_symmetry_space_group_name_H-M 'P 1 21/n 1'
_audit_creation_method SHELXL
_cell_angle_alpha 90.00
_cell_angle_beta 94.770(10)
_cell_angle_gamma 90.00
_cell_formula_units_Z 4
_cell_length_a 10.18560(10)
_cell_length_b 10.85350(10)
_cell_length_c 23.1658(2)
_cell_measurement_reflns_used 25
_cell_measurement_temperature 300.0(10)
_cell_measurement_theta_max 19
_cell_measurement_theta_min 4
_cell_volume 2552.10(6)
_computing_cell_refinement 'CAD-4 Software'
_computing_data_collection 'CAD-4 Software (Enraf-Nonius, 1989)'
_computing_data_reduction 'CAD-4 Software'
_computing_molecular_graphics 'ORTEPII (Johnson, 1976)'
_computing_structure_refinement 'SHELXL93 (Sheldrick, 1993)'
_computing_structure_solution 'SHELXS86 (Sheldrick, 1985)'
_diffrn_ambient_temperature 300.0(10)
_diffrn_measurement_device 'Enraf Nonius CAD-4'
_diffrn_measurement_method \w-2\q
_diffrn_radiation_monochromator graphite
_diffrn_radiation_source 'fine-focus sealed tube'
_diffrn_radiation_type MoK\a
_diffrn_radiation_wavelength 0.71069
_diffrn_reflns_av_R_equivalents 0.0365
_diffrn_reflns_av_sigmaI/netI 0.0223
_diffrn_reflns_limit_h_max 12
_diffrn_reflns_limit_h_min 0
_diffrn_reflns_limit_k_max 12
_diffrn_reflns_limit_k_min 0
_diffrn_reflns_limit_l_max 27
_diffrn_reflns_limit_l_min -27
_diffrn_reflns_number 5038
_diffrn_reflns_theta_max 24.98
_diffrn_reflns_theta_min 2.07
_diffrn_standards_decay_% 3
_diffrn_standards_interval_count 100
_diffrn_standards_interval_time 60
_diffrn_standards_number 2
_exptl_absorpt_coefficient_mu 0.376
_exptl_absorpt_correction_type none
_exptl_crystal_colour red
_exptl_crystal_density_diffrn 1.329
_exptl_crystal_description cuboid
_exptl_crystal_F_000 1088
_exptl_crystal_size_max 0.3
_exptl_crystal_size_mid 0.1
_exptl_crystal_size_min 0.1
_refine_diff_density_max 0.496
_refine_diff_density_min -0.446
_refine_ls_extinction_method none
_refine_ls_goodness_of_fit_all 1.093
_refine_ls_goodness_of_fit_obs 1.093
_refine_ls_hydrogen_treatment refall
_refine_ls_matrix_type full
_refine_ls_number_parameters 429
_refine_ls_number_reflns 2752
_refine_ls_number_restraints 0
_refine_ls_restrained_S_all 1.093
_refine_ls_restrained_S_obs 1.093
_refine_ls_R_factor_all 0.0551
_refine_ls_R_factor_obs 0.0551
_refine_ls_shift/esd_max 0.938
_refine_ls_shift/esd_mean 0.024
_refine_ls_structure_factor_coef Fsqd
_refine_ls_weighting_scheme
;
calc w = 1/[\s^2^(F~o~^2^) + (0.1057P)^2^ + 2.5452P]
where P = (F~o~^2^ + 2F~c~^2^)/3
;
_refine_ls_wR_factor_all 0.1470
_refine_ls_wR_factor_obs 0.1470
_reflns_number_observed 2752
_reflns_number_total 2905
_reflns_observed_criterion >3sigma(I)
_cod_data_source_file de1019.cif
_cod_data_source_block c5
_cod_depositor_comments
;
The following automatic conversions were performed:
'_symmetry_cell_setting' value 'Monoclinic' changed to 'monoclinic'
according to '/home/saulius/struct/CIF-dictionaries/cif_core.dic'
dictionary named 'cif_core.dic' version 2.4.1 from 2010-06-29.

Automatic conversion script
Id: cif_fix_enum 1527 2010-12-29 10:47:43Z saulius 

The following automatic conversions were performed:

'_symmetry_cell_setting' value 'Monoclinic' changed to 'monoclinic'
according to /home/saulius/struct/CIF-dictionaries/cif_core.dic
dictionary named 'cif_core.dic' version 2.4.1 from 2010-06-29.

Automatic conversion script
Id: cif_fix_values 1715 2011-07-08 13:25:40Z adriana 
;
_cod_original_cell_volume 2552.10(4)
_cod_original_sg_symbol_H-M 'P 21/n'
_cod_original_formula_sum 'C22 H35 N6 P1 S3'
_cod_database_code 2004869

loop_
_symmetry_equiv_pos_as_xyz
'x, y, z'
'x+1/2, -y+1/2, z+1/2'
'-x, -y, -z'
'-x-1/2, y-1/2, -z-1/2'

loop_
_atom_site_aniso_label
_atom_site_aniso_U_11
_atom_site_aniso_U_22
_atom_site_aniso_U_33
_atom_site_aniso_U_12
_atom_site_aniso_U_13
_atom_site_aniso_U_23
P 0.0216(5) 0.0257(5) 0.0444(7) -0.0001(4) 0.0040(4) -0.0046(5)
S1 0.0235(5) 0.0487(7) 0.0535(8) 0.0009(5) 0.0046(5) -0.0093(6)
S2 0.0558(9) 0.0894(12) 0.0970(13) -0.0113(8) 0.0337(9) 0.0097(10)
S3 0.0292(7) 0.0578(9) 0.137(2) 0.0096(6) 0.0092(8) -0.0227(9)
N1 0.057(3) 0.051(3) 0.141(6) 0.014(2) 0.047(3) 0.033(3)
N2 0.035(2) 0.084(4) 0.100(4) -0.003(2) 0.019(2) -0.025(3)
N3 0.040(2) 0.043(2) 0.114(4) 0.013(2) 0.017(2) 0.011(3)
N4 0.025(2) 0.046(2) 0.059(3) -0.002(2) 0.008(2) -0.018(2)
N5 0.038(2) 0.028(2) 0.048(2) -0.0006(15) 0.005(2) -0.001(2)
N6 0.023(2) 0.030(2) 0.046(2) 0.0016(14) 0.0054(15) -0.003(2)
C1 0.034(2) 0.022(2) 0.053(3) 0.001(2) 0.005(2) -0.003(2)
C2 0.031(3) 0.035(3) 0.090(4) 0.003(2) 0.009(3) -0.002(3)
C3 0.055(3) 0.043(3) 0.095(5) -0.021(3) 0.017(3) -0.001(3)
C4 0.092(5) 0.033(3) 0.083(5) -0.008(3) 0.021(4) 0.002(3)
C5 0.083(4) 0.037(3) 0.086(5) 0.012(3) 0.007(4) 0.009(3)
C6 0.042(3) 0.034(3) 0.064(4) 0.007(2) -0.002(2) 0.003(2)
C7 0.062(4) 0.058(4) 0.051(4) -0.005(3) -0.005(3) -0.013(3)
C8 0.101(6) 0.099(6) 0.060(5) 0.004(5) -0.005(4) -0.012(4)
C9 0.200(12) 0.076(6) 0.065(5) 0.005(6) 0.021(6) 0.019(4)
C10 0.103(6) 0.040(3) 0.058(4) 0.000(4) 0.003(4) 0.010(3)
C11 0.032(2) 0.036(2) 0.046(3) -0.003(2) 0.006(2) -0.009(2)
C12 0.046(3) 0.035(3) 0.068(4) -0.009(2) 0.009(3) -0.007(3)
C13 0.060(4) 0.061(4) 0.087(6) -0.021(3) 0.020(4) -0.033(4)
C14 0.048(3) 0.092(5) 0.063(4) -0.017(3) -0.003(3) -0.017(4)
C15 0.045(3) 0.088(5) 0.052(4) -0.004(3) 0.000(3) -0.005(3)
C16 0.043(3) 0.049(3) 0.051(3) -0.001(2) 0.001(2) 0.005(3)
C17 0.025(2) 0.028(2) 0.043(3) 0.001(2) 0.005(2) -0.004(2)
C18 0.038(2) 0.031(3) 0.061(4) -0.005(2) 0.016(2) 0.000(2)
C19 0.039(3) 0.051(3) 0.074(4) -0.007(2) 0.023(3) -0.007(3)
C20 0.041(3) 0.060(4) 0.098(5) 0.012(3) 0.028(3) -0.004(3)
C21 0.041(3) 0.046(3) 0.087(5) 0.020(2) 0.013(3) 0.003(3)
C22 0.035(2) 0.027(2) 0.066(4) 0.007(2) 0.014(2) 0.003(2)

loop_
_atom_site_label
_atom_site_occupancy
_atom_site_fract_x
_atom_site_fract_y
_atom_site_fract_z
_atom_site_U_iso_or_equiv
_atom_site_thermal_displace_type
_atom_site_calc_flag
_atom_site_type_symbol
P 1 .42453(10) .22992(10) .09698(5) .0305(3) Uani d P
S1 1 .66415(10) .20102(11) .05134(6) .0418(3) Uani d S
S2 1 .8777(2) .3133(2) .00550(9) .0792(6) Uani d S
S3 1 .90502(13) .08152(14) .05659(9) .0745(6) Uani d S
N1 1 .7449(5) .3267(5) .0372(3) .081(2) Uani d N
N2 1 .9576(4) .1903(5) .0196(2) .072(2) Uani d N
N3 1 .7708(4) .1098(4) .0851(2) .0650(14) Uani d N
N4 1 .5803(3) .2455(4) .1018(2) .0433(10) Uani d N
N5 1 .3436(3) .2602(3) .0353(2) .0378(9) Uani d N
N6 1 .3723(3) .3273(3) .1443(2) .0328(8) Uani d N
C1 1 .3808(4) .0733(4) .1121(2) .0361(10) Uani d C
C2 1 .2505(5) .0343(5) .1041(3) .0519(14) Uani d C
C3 1 .2176(6) -.0844(5) .1173(3) .064(2) Uani d C
C4 1 .3134(7) -0.1643(6) .1382(3) .069(2) Uani d C
C5 1 .4417(7) -0.1276(5) .1480(3) .069(2) Uani d C
C6 1 .4758(5) -.0090(4) .1340(2) .0469(13) Uani d C
C7 1 .3196(7) .1712(6) -.0126(3) .058(2) Uani d C
C8 1 .2708(10) .2431(8) -.0631(3) .087(2) Uani d C
C9 1 .3419(13) .3649(9) -.0522(4) .113(4) Uani d C
C10 1 .3425(10) .3843(6) .0101(3) .067(2) Uani d C
C11 1 .4542(4) .3687(4) .1965(2) .0379(11) Uani d C
C12 1 .5517(6) .4693(5) .1852(3) .0493(13) Uani d C
C13 1 .6220(7) .5134(7) .2421(4) .069(2) Uani d C
C14 1 .6848(6) .4126(7) .2776(3) .068(2) Uani d C
C15 1 .5879(6) .3125(7) .2889(3) .062(2) Uani d C
C16 1 .5194(6) .2647(5) .2327(3) .0479(12) Uani d C
C17 1 .2285(4) .3538(4) .1429(2) .0320(10) Uani d C
C18 1 .1600(5) .2933(5) .1916(3) .0429(12) Uani d C
C19 1 .0126(5) .3207(5) .1842(3) .0538(15) Uani d C
C20 1 -.0149(6) .4568(6) .1818(3) .065(2) Uani d C
C21 1 .0558(5) .5186(6) .1350(3) .058(2) Uani d C
C22 1 .2039(4) .4932(4) .1427(3) .0423(12) Uani d C
H1 1 .193(4) .080(4) .0947(19) .024(11) Uiso d H
H2 1 .128(6) -0.107(5) .117(3) .066(17) Uiso d H
H3 1 .291(6) -0.246(6) .143(3) .072(18) Uiso d H
H4 1 .523(6) -0.185(6) .164(3) .076(18) Uiso d H
H5 1 .554(5) .015(5) .138(2) .049(16) Uiso d H
H6 1 .275(7) .423(7) .022(4) .10(3) Uiso d H
H7 1 .391(7) .418(7) .029(3) .09(3) Uiso d H
H8 1 .308(8) .434(8) -.079(4) .11(3) Uiso d H
H9 1 .352(11) .266(12) -.069(5) .21(5) Uiso d H
H10 1 .268(5) .198(5) -0.101(3) .052(14) Uiso d H
H11 1 .234(7) .374(7) -.037(3) .09(2) Uiso d H
H12 1 .384(5) .139(5) -.018(2) .033(15) Uiso d H
H13 1 .252(7) .108(7) -.001(3) .10(3) Uiso d H
H14 1 .394(5) .404(4) .218(2) .041(13) Uiso d H
H15 1 .604(5) .444(5) .161(2) .052(16) Uiso d H
H16 1 .521(4) .530(5) .157(2) .038(13) Uiso d H
H17 1 .576(5) .541(5) .262(3) .041(17) Uiso d H
H18 1 .648(8) .570(8) .223(4) .10(3) Uiso d H
H19 1 .742(7) .381(7) .248(4) .10(2) Uiso d H
H20 1 .729(7) .442(6) .316(3) .09(2) Uiso d H
H21 1 .517(6) .338(5) .321(2) .063(16) Uiso d H
H22 1 .644(7) .247(7) .311(3) .11(3) Uiso d H
H23 1 .575(5) .230(4) .208(2) .042(13) Uiso d H
H24 1 .462(5) .208(5) .244(2) .050(15) Uiso d H
H25 1 .194(4) .331(4) .1097(19) .024(11) Uiso d H
H26 1 .172(5) .201(5) .193(2) .041(12) Uiso d H
H27 1 .199(5) .318(5) .226(2) .043(14) Uiso d H
H28 1 -.019(6) .283(6) .213(3) .067(19) Uiso d H
H29 1 -.018(6) .292(5) .148(3) .061(18) Uiso d H
H30 1 -0.112(7) .463(6) .179(3) .09(2) Uiso d H
H31 1 .025(6) .495(5) .222(3) .063(17) Uiso d H
H32 1 .022(5) .492(5) .093(2) .050(14) Uiso d H
H33 1 .042(6) .602(6) .144(3) .08(2) Uiso d H
H34 1 .244(4) .526(4) .1813(19) .024(11) Uiso d H
H35 1 .233(4) .525(4) .108(2) .024(11) Uiso d H

loop_
_atom_type_symbol
_atom_type_description
_atom_type_scat_dispersion_real
_atom_type_scat_dispersion_imag
_atom_type_scat_source
C C 0.0033 0.0016 'International Tables Vol C Tables 4.2.6.8 and 6.1.1.4'
H H 0.0000 0.0000 'International Tables Vol C Tables 4.2.6.8 and 6.1.1.4'
N N 0.0061 0.0033 'International Tables Vol C Tables 4.2.6.8 and 6.1.1.4'
S S 0.1246 0.1234 'International Tables Vol C Tables 4.2.6.8 and 6.1.1.4'
P P 0.1023 0.0942 'International Tables Vol C Tables 4.2.6.8 and 6.1.1.4'

loop_
_geom_angle_atom_site_label_1
_geom_angle_atom_site_label_2
_geom_angle_atom_site_label_3
_geom_angle
_geom_angle_publ_flag
N4 P N5 118.1(2) yes
N4 P N6 105.1(2) yes
N5 P N6 106.8(2) yes
N4 P C1 110.4(2) yes
N5 P C1 104.3(2) yes
N6 P C1 112.2(2) yes
N4 S1 N3 102.2(2) yes
N4 S1 N1 101.8(3) yes
N3 S1 N1 106.1(3) yes
N2 S2 N1 114.9(3) yes
N2 S3 N3 114.9(2) yes
S2 N1 S1 118.2(3) yes
S3 N2 S2 123.5(3) yes
S3 N3 S1 118.7(3) yes
S1 N4 P 120.8(2) yes
C10 N5 C7 107.8(5) ?
C10 N5 P 121.5(4) yes
C7 N5 P 124.7(4) yes
C11 N6 C17 116.4(3) yes
C11 N6 P 123.3(3) yes
C17 N6 P 118.8(3) yes
C6 C1 C2 118.9(4) ?
C6 C1 P 120.3(3) yes
C2 C1 P 120.7(3) yes
C3 C2 C1 120.3(5) ?
C4 C3 C2 119.7(5) ?
C3 C4 C5 121.3(6) ?
C4 C5 C6 119.3(6) ?
C5 C6 C1 120.4(5) ?
C8 C7 N5 106.1(6) ?
C7 C8 C9 101.9(7) ?
C10 C9 C8 104.7(7) ?
N5 C10 C9 105.1(6) ?
N6 C11 C12 114.3(4) ?
N6 C11 C16 114.5(4) ?
C12 C11 C16 111.5(4) ?
C11 C12 C13 110.2(5) ?
C14 C13 C12 113.5(5) ?
C13 C14 C15 111.8(5) ?
C14 C15 C16 111.1(5) ?
C15 C16 C11 111.6(5) ?
N6 C17 C18 114.2(4) ?
N6 C17 C22 110.5(3) ?
C18 C17 C22 110.0(4) ?
C17 C18 C19 109.9(5) ?
C20 C19 C18 112.0(5) ?
C19 C20 C21 111.4(5) ?
C20 C21 C22 111.1(5) ?
C21 C22 C17 109.7(4) ?

loop_
_geom_bond_atom_site_label_1
_geom_bond_atom_site_label_2
_geom_bond_distance
_geom_bond_publ_flag
P N4 1.590(4) yes
P N5 1.622(4) yes
P N6 1.643(4) yes
P C1 1.799(4) yes
S1 N4 1.581(4) yes
S1 N3 1.622(4) yes
S1 N1 1.640(5) yes
S2 N2 1.583(6) yes
S2 N1 1.599(5) yes
S3 N2 1.579(6) yes
S3 N3 1.597(5) yes
N5 C10 1.467(7) ?
N5 C7 1.477(7) ?
N6 C11 1.480(6) yes
N6 C17 1.490(5) yes
C1 C6 1.382(6) ?
C1 C2 1.390(6) ?
C2 C3 1.372(7) ?
C3 C4 1.364(9) ?
C4 C5 1.367(9) ?
C5 C6 1.379(8) ?
C7 C8 1.459(10) ?
C8 C9 1.518(14) ?
C9 C10 1.460(11) ?
C11 C12 1.513(7) ?
C11 C16 1.525(7) ?
C12 C13 1.524(9) ?
C13 C14 1.481(11) ?
C14 C15 1.506(9) ?
C15 C16 1.516(8) ?
C17 C18 1.523(6) ?
C17 C22 1.534(6) ?
C18 C19 1.526(7) ?
C19 C20 1.503(8) ?
C20 C21 1.510(9) ?
C21 C22 1.529(7) ?

loop_
_geom_torsion_atom_site_label_1
_geom_torsion_atom_site_label_2
_geom_torsion_atom_site_label_3
_geom_torsion_atom_site_label_4
_geom_torsion
N2 S2 N1 S1 -31.0(6)
N4 S1 N1 S2 158.4(4)
N3 S1 N1 S2 51.8(5)
N3 S3 N2 S2 -6.4(5)
N1 S2 N2 S3 6.3(5)
N2 S3 N3 S1 31.7(5)
N4 S1 N3 S3 -158.5(3)
N1 S1 N3 S3 -52.3(4)
N3 S1 N4 P -125.3(3)
N1 S1 N4 P 125.1(3)
N5 P N4 S1 -41.7(4)
N6 P N4 S1 -160.6(3)
C1 P N4 S1 78.2(3)
N4 P N5 C10 -63.0(6)
N6 P N5 C10 55.0(5)
C1 P N5 C10 174.0(5)
N4 P N5 C7 86.5(5)
N6 P N5 C7 -155.4(4)
C1 P N5 C7 -36.5(5)
N4 P N6 C11 -26.2(4)
N5 P N6 C11 -152.4(3)
C1 P N6 C11 93.9(4)
N4 P N6 C17 168.3(3)
N5 P N6 C17 42.0(4)
C1 P N6 C17 -71.7(4)
N4 P C1 C6 9.8(5)
N5 P C1 C6 137.6(4)
N6 P C1 C6 -107.1(4)
N4 P C1 C2 -172.7(4)
N5 P C1 C2 -44.8(5)
N6 P C1 C2 70.4(5)
C6 C1 C2 C3 -0.6(8)
P C1 C2 C3 -178.2(5)
C1 C2 C3 C4 -0.1(10)
C2 C3 C4 C5 1.9(11)
C3 C4 C5 C6 -2.9(11)
C4 C5 C6 C1 2.2(10)
C2 C1 C6 C5 -0.4(8)
P C1 C6 C5 177.2(5)
C10 N5 C7 C8 -14.5(8)
P N5 C7 C8 -167.5(5)
N5 C7 C8 C9 31.9(9)
C7 C8 C9 C10 -38.4(11)
C7 N5 C10 C9 -10.0(10)
P N5 C10 C9 144.0(7)
C8 C9 C10 N5 29.8(11)
C17 N6 C11 C12 -114.0(5)
P N6 C11 C12 80.1(5)
C17 N6 C11 C16 115.7(5)
P N6 C11 C16 -50.2(5)
N6 C11 C12 C13 174.9(5)
C16 C11 C12 C13 -53.3(6)
C11 C12 C13 C14 53.9(8)
C12 C13 C14 C15 -54.7(8)
C13 C14 C15 C16 54.4(8)
C14 C15 C16 C11 -54.9(7)
N6 C11 C16 C15 -173.2(4)
C12 C11 C16 C15 55.1(6)
C11 N6 C17 C18 -61.1(5)
P N6 C17 C18 105.5(4)
C11 N6 C17 C22 63.6(5)
P N6 C17 C22 -129.8(4)
N6 C17 C18 C19 -177.0(4)
C22 C17 C18 C19 58.0(6)
C17 C18 C19 C20 -56.4(7)
C18 C19 C20 C21 55.2(8)
C19 C20 C21 C22 -55.5(8)
C20 C21 C22 C17 57.3(7)
N6 C17 C22 C21 174.2(4)
C18 C17 C22 C21 -58.8(6)
